data_7106167
loop_
_publ_author_name
'Bin Wu'
'Guo-Gui Liu'
'Mei-Qiu Li'
'Yong Zhang'
'Shao-Yun Zhang'
'Jun-Ru Qiu'
'Xiao-Ping Xu'
'Shun-Jun Ji'
'Xing-Wang Wang'

_publ_section_title
;
 Efficient synthesis of optically active 4-nitro-cyclohexanones via
 bifunctional thiourea-base catalyzed double-Michael addition of
 nitromethane to dienones
;
_journal_name_full Chem.Commun.
_journal_page_first 3992
_journal_paper_doi 10.1039/c0cc05418f
_journal_volume 47
_journal_year 2011
_chemical_formula_moiety 'C36 H26 Cl8 N2 O6 '
_chemical_formula_sum 'C18 H13 Cl4 N O3'
_chemical_formula_weight 420.52
_chemical_name_common '4-nitro-3,5-di(2,4-dichlorophenyl) cyclohexanone'
_chemical_name_systematic
;
?
;
_space_group_IT_number 4
_symmetry_cell_setting monoclinic
_symmetry_Int_Tables_number 4
_symmetry_space_group_name_Hall 'P 2yb'
_symmetry_space_group_name_H-M 'P 1 21 1'
_audit_creation_method SHELXL-97
_cell_angle_alpha 90.0000
_cell_angle_beta 97.671(6)
_cell_angle_gamma 90.0000
_cell_formula_units_Z 4
_cell_length_a 11.575(3)
_cell_length_b 7.6295(19)
_cell_length_c 21.699(6)
_cell_measurement_reflns_used 5077
_cell_measurement_temperature 293.1
_cell_measurement_theta_max 25.3
_cell_measurement_theta_min 3.1
_cell_volume 1899.1(9)
_computing_cell_refinement CrystalClear
_computing_data_collection CrystalClear
_computing_data_reduction CrystalStructure
_computing_publication_material 'CrystalStructure 3.7.0'
_computing_structure_refinement CRYSTALS
_computing_structure_solution SHELXS97
_diffrn_detector_area_resol_mean 7.31
_diffrn_measured_fraction_theta_full 0.997
_diffrn_measured_fraction_theta_max 0.997
_diffrn_measurement_device_type 'Rigaku Mercury'
_diffrn_measurement_method \w
_diffrn_radiation_type 'Mo K\a'
_diffrn_radiation_wavelength 0.71070
_diffrn_reflns_av_R_equivalents 0.120
_diffrn_reflns_limit_h_max 13
_diffrn_reflns_limit_h_min -13
_diffrn_reflns_limit_k_max 9
_diffrn_reflns_limit_k_min -9
_diffrn_reflns_limit_l_max 26
_diffrn_reflns_limit_l_min -23
_diffrn_reflns_number 18600
_diffrn_reflns_theta_full 25.35
_diffrn_reflns_theta_max 25.35
_exptl_absorpt_coefficient_mu 0.639
_exptl_absorpt_correction_T_max 1.000
_exptl_absorpt_correction_T_min 0.611
_exptl_absorpt_correction_type multi-scan
_exptl_absorpt_process_details 'Jacobson, R. (1998) Private communication'
_exptl_crystal_colour colorless
_exptl_crystal_density_diffrn 1.471
_exptl_crystal_density_method 'not measured'
_exptl_crystal_description block
_exptl_crystal_F_000 830.00
_exptl_crystal_size_max 0.75
_exptl_crystal_size_mid 0.20
_exptl_crystal_size_min 0.00
_refine_diff_density_max 1.04
_refine_diff_density_min -0.88
_refine_ls_extinction_method none
_refine_ls_goodness_of_fit_ref 5.709
_refine_ls_number_parameters 209
_refine_ls_number_reflns 1486
_refine_ls_R_factor_gt 0.1503
_refine_ls_shift/su_max 0.0588
_refine_ls_structure_factor_coef F
_refine_ls_weighting_details 'w = 1.0'
_refine_ls_weighting_scheme unit
_refine_ls_wR_factor_ref 0.1494
_reflns_number_gt 1441
_reflns_number_total 3739
_reflns_threshold_expression F^2^>2.0\s(F^2^)
_cod_data_source_file c0cc05418f.txt
_cod_data_source_block 3n
_cod_original_cell_volume 1899.1(8)
_cod_original_formula_sum 'C36 H26 Cl8 N2 O6 '
_cod_database_code 7106167

loop_
_symmetry_equiv_pos_site_id
_symmetry_equiv_pos_as_xyz
1 +X,+Y,+Z
2 -X,1/2+Y,-Z

loop_
_atom_site_label
_atom_site_type_symbol
_atom_site_fract_x
_atom_site_fract_y
_atom_site_fract_z
_atom_site_U_iso_or_equiv
_atom_site_adp_type
_atom_site_occupancy
_atom_site_symmetry_multiplicity
_atom_site_calc_flag
_atom_site_refinement_flags
_atom_site_disorder_assembly
_atom_site_disorder_group
Cl(1) Cl 0.1647(8) 0.4148(17) 0.2275(4) 0.065(2) Uiso 1.00 1 d . . .
Cl(2) Cl 0.4166(11) 0.432(2) 0.0386(6) 0.109(4) Uiso 1.00 1 d . . .
Cl(3) Cl 0.2438(10) 0.0399(19) 0.4180(5) 0.082(3) Uiso 1.00 1 d . . .
Cl(4) Cl -0.1376(9) 0.4068(19) 0.4373(4) 0.074(3) Uiso 1.00 1 d . . .
Cl(5) Cl -0.1861(11) 0.280(2) 0.2218(6) 0.092(4) Uiso 1.00 1 d . . .
Cl(6) Cl -0.2184(9) -0.1324(18) 0.4165(5) 0.078(3) Uiso 1.00 1 d . . .
Cl(7) Cl 0.1799(9) -0.0788(19) 0.2593(4) 0.075(3) Uiso 1.00 1 d . . .
Cl(8) Cl 0.5307(13) 0.023(2) 0.1225(7) 0.119(5) Uiso 1.00 1 d . . .
O(1) O 0.588(3) 0.310(5) 0.3729(16) 0.113(12) Uiso 1.00 1 d . . .
O(2) O 0.514(2) 0.133(4) 0.3097(13) 0.070(8) Uiso 1.00 1 d . . .
O(3) O 0.466(2) 0.825(4) 0.4298(13) 0.078(9) Uiso 1.00 1 d . . .
O(4) O -0.110(2) 0.051(4) 0.0324(12) 0.071(8) Uiso 1.00 1 d . . .
O(5) O 0.036(2) 0.207(4) 0.0817(13) 0.071(8) Uiso 1.00 1 d . . .
O(6) O -0.185(2) -0.505(4) 0.0953(12) 0.069(8) Uiso 1.00 1 d . . .
N(1) N 0.501(3) 0.247(5) 0.3438(17) 0.074(11) Uiso 1.00 1 d . . .
N(2) N -0.036(2) 0.098(4) 0.0736(14) 0.054(9) Uiso 1.00 1 d . . .
C(1) C 0.397(3) 0.344(5) 0.3490(17) 0.062(12) Uiso 1.00 1 d . . .
C(2) C 0.381(3) 0.521(5) 0.3132(16) 0.050(10) Uiso 1.00 1 d . . .
C(3) C 0.477(3) 0.660(5) 0.3388(17) 0.048(10) Uiso 1.00 1 d . . .
C(4) C 0.468(4) 0.674(7) 0.411(2) 0.082(15) Uiso 1.00 1 d . . .
C(5) C 0.442(3) 0.519(6) 0.4483(19) 0.070(13) Uiso 1.00 1 d . . .
C(6) C 0.382(2) 0.367(5) 0.4194(14) 0.043(9) Uiso 1.00 1 d . . .
C(7) C 0.399(2) 0.482(4) 0.2453(14) 0.037(9) Uiso 1.00 1 d . . .
C(8) C 0.302(2) 0.441(5) 0.2008(14) 0.044(9) Uiso 1.00 1 d . . .
C(9) C 0.310(2) 0.430(5) 0.1371(15) 0.044(9) Uiso 1.00 1 d . . .
C(10) C 0.406(3) 0.441(5) 0.1162(16) 0.052(10) Uiso 1.00 1 d . . .
C(11) C 0.508(3) 0.480(6) 0.1558(19) 0.070(13) Uiso 1.00 1 d . . .
C(12) C 0.500(3) 0.491(6) 0.219(2) 0.078(14) Uiso 1.00 1 d . . .
C(13) C 0.255(2) 0.381(5) 0.4219(14) 0.040(9) Uiso 1.00 1 d . . .
C(14) C 0.174(3) 0.243(5) 0.4205(17) 0.048(11) Uiso 1.00 1 d . . .
C(15) C 0.048(3) 0.237(5) 0.4259(19) 0.058(12) Uiso 1.00 1 d . . .
C(16) C 0.015(2) 0.399(5) 0.4317(13) 0.036(8) Uiso 1.00 1 d . . .
C(17) C 0.082(2) 0.550(4) 0.4294(15) 0.034(8) Uiso 1.00 1 d . . .
C(18) C 0.192(3) 0.547(5) 0.4235(17) 0.044(10) Uiso 1.00 1 d . . .
C(19) C -0.0523(19) -0.013(3) 0.1354(9) -0.001(5) Uiso 1.00 1 d . . .
C(20) C -0.179(3) -0.049(6) 0.1445(18) 0.066(12) Uiso 1.00 1 d . . .
C(21) C -0.237(3) -0.192(5) 0.1007(16) 0.048(10) Uiso 1.00 1 d . . .
C(22) C -0.152(4) -0.351(7) 0.096(2) 0.077(14) Uiso 1.00 1 d . . .
C(23) C -0.020(2) -0.320(4) 0.0904(15) 0.034(9) Uiso 1.00 1 d . . .
C(24) C 0.025(2) -0.173(3) 0.1384(11) 0.018(7) Uiso 1.00 1 d . . .
C(25) C -0.190(2) -0.070(5) 0.2103(14) 0.035(8) Uiso 1.00 1 d . . .
C(26) C -0.192(3) 0.062(6) 0.249(2) 0.062(12) Uiso 1.00 1 d . . .
C(27) C -0.204(2) 0.051(4) 0.3126(14) 0.032(8) Uiso 1.00 1 d . . .
C(28) C -0.207(2) -0.107(5) 0.3362(13) 0.035(8) Uiso 1.00 1 d . . .
C(29) C -0.197(3) -0.270(5) 0.3030(19) 0.056(12) Uiso 1.00 1 d . . .
C(30) C -0.172(3) -0.237(6) 0.240(2) 0.063(13) Uiso 1.00 1 d . . .
C(31) C 0.154(3) -0.133(5) 0.1333(16) 0.053(10) Uiso 1.00 1 d . . .
C(32) C 0.233(3) -0.078(6) 0.1870(17) 0.065(11) Uiso 1.00 1 d . . .
C(33) C 0.349(3) -0.034(6) 0.182(2) 0.075(13) Uiso 1.00 1 d . . .
C(34) C 0.379(4) -0.050(7) 0.127(2) 0.092(16) Uiso 1.00 1 d . . .
C(35) C 0.311(3) -0.102(7) 0.0698(19) 0.077(12) Uiso 1.00 1 d . . .
C(36) C 0.196(3) -0.140(6) 0.0759(18) 0.066(12) Uiso 1.00 1 d . . .

loop_
_atom_type_symbol
_atom_type_description
_atom_type_scat_dispersion_real
_atom_type_scat_dispersion_imag
_atom_type_scat_source
C C 0.003 0.002
;
International Tables for Crystallography
(1992, Vol. C, Tables 4.2.6.8 and 6.1.1.4)
;
H H 0.000 0.000
;
International Tables for Crystallography
(1992, Vol. C, Table 6.1.1.4)
;
N N 0.006 0.003
;
International Tables for Crystallography
(1992, Vol. C, Tables 4.2.6.8 and 6.1.1.4)
;
O O 0.011 0.006
;
International Tables for Crystallography
(1992, Vol. C, Tables 4.2.6.8 and 6.1.1.4)
;
Cl Cl 0.148 0.159
;
International Tables for Crystallography
(1992, Vol. C, Tables 4.2.6.8 and 6.1.1.4)
;

loop_
_geom_angle_atom_site_label_1
_geom_angle_atom_site_label_2
_geom_angle_atom_site_label_3
_geom_angle
_geom_angle_publ_flag
_geom_angle_site_symmetry_1
_geom_angle_site_symmetry_2
_geom_angle_site_symmetry_3
O(1) N(1) O(2) 118(4) ? . . .
O(1) N(1) C(1) 114(3) ? . . .
O(2) N(1) C(1) 128(3) ? . . .
O(4) N(2) O(5) 138(3) ? . . .
O(4) N(2) C(19) 108(2) ? . . .
O(5) N(2) C(19) 114(2) ? . . .
N(1) C(1) C(2) 117(3) ? . . .
N(1) C(1) C(6) 110(3) ? . . .
C(2) C(1) C(6) 112(3) ? . . .
C(1) C(2) C(3) 112(2) ? . . .
C(1) C(2) C(7) 107(3) ? . . .
C(3) C(2) C(7) 106(2) ? . . .
C(2) C(3) C(4) 105(3) ? . . .
O(3) C(4) C(3) 114(4) ? . . .
O(3) C(4) C(5) 124(4) ? . . .
C(3) C(4) C(5) 122(4) ? . . .
C(4) C(5) C(6) 121(3) ? . . .
C(1) C(6) C(5) 114(3) ? . . .
C(1) C(6) C(13) 106(2) ? . . .
C(5) C(6) C(13) 111(3) ? . . .
C(2) C(7) C(8) 119(2) ? . . .
C(2) C(7) C(12) 129(3) ? . . .
C(8) C(7) C(12) 112(3) ? . . .
Cl(1) C(8) C(7) 118(2) ? . . .
Cl(1) C(8) C(9) 120(2) ? . . .
C(7) C(8) C(9) 122(3) ? . . .
C(8) C(9) C(10) 122(3) ? . . .
Cl(2) C(10) C(9) 123(2) ? . . .
Cl(2) C(10) C(11) 117(3) ? . . .
C(9) C(10) C(11) 120(3) ? . . .
C(10) C(11) C(12) 118(3) ? . . .
C(7) C(12) C(11) 126(3) ? . . .
C(6) C(13) C(14) 127(3) ? . . .
C(6) C(13) C(18) 124(3) ? . . .
C(14) C(13) C(18) 108(3) ? . . .
Cl(3) C(14) C(13) 111(2) ? . . .
Cl(3) C(14) C(15) 116(3) ? . . .
C(13) C(14) C(15) 133(3) ? . . .
C(14) C(15) C(16) 106(3) ? . . .
Cl(4) C(16) C(15) 110(2) ? . . .
Cl(4) C(16) C(17) 122(2) ? . . .
C(15) C(16) C(17) 127(3) ? . . .
C(16) C(17) C(18) 123(3) ? . . .
C(13) C(18) C(17) 121(3) ? . . .
N(2) C(19) C(20) 115(2) ? . . .
N(2) C(19) C(24) 109(2) ? . . .
C(20) C(19) C(24) 115(2) ? . . .
C(19) C(20) C(21) 113(3) ? . . .
C(19) C(20) C(25) 111(2) ? . . .
C(21) C(20) C(25) 116(3) ? . . .
C(20) C(21) C(22) 111(3) ? . . .
O(6) C(22) C(21) 123(3) ? . . .
O(6) C(22) C(23) 116(4) ? . . .
C(21) C(22) C(23) 121(4) ? . . .
C(22) C(23) C(24) 107(3) ? . . .
C(19) C(24) C(23) 114(2) ? . . .
C(19) C(24) C(31) 114(2) ? . . .
C(23) C(24) C(31) 109(2) ? . . .
C(20) C(25) C(26) 123(3) ? . . .
C(20) C(25) C(30) 121(3) ? . . .
C(26) C(25) C(30) 114(3) ? . . .
Cl(5) C(26) C(25) 121(3) ? . . .
Cl(5) C(26) C(27) 113(3) ? . . .
C(25) C(26) C(27) 126(4) ? . . .
C(26) C(27) C(28) 116(3) ? . . .
Cl(6) C(28) C(27) 120(2) ? . . .
Cl(6) C(28) C(29) 114(2) ? . . .
C(27) C(28) C(29) 126(3) ? . . .
C(28) C(29) C(30) 111(3) ? . . .
C(25) C(30) C(29) 124(4) ? . . .
C(24) C(31) C(32) 121(3) ? . . .
C(24) C(31) C(36) 121(2) ? . . .
C(32) C(31) C(36) 118(3) ? . . .
Cl(7) C(32) C(31) 117(2) ? . . .
Cl(7) C(32) C(33) 121(3) ? . . .
C(31) C(32) C(33) 122(3) ? . . .
C(32) C(33) C(34) 115(4) ? . . .
Cl(8) C(34) C(33) 113(3) ? . . .
Cl(8) C(34) C(35) 118(3) ? . . .
C(33) C(34) C(35) 129(4) ? . . .
C(34) C(35) C(36) 114(4) ? . . .
C(31) C(36) C(35) 122(3) ? . . .

loop_
_geom_bond_atom_site_label_1
_geom_bond_atom_site_label_2
_geom_bond_distance
_geom_bond_publ_flag
_geom_bond_site_symmetry_1
_geom_bond_site_symmetry_2
Cl(1) C(8) 1.77(3) ? . .
Cl(2) C(10) 1.71(3) ? . .
Cl(3) C(14) 1.75(4) ? . .
Cl(4) C(16) 1.79(3) ? . .
Cl(5) C(26) 1.77(5) ? . .
Cl(6) C(28) 1.77(3) ? . .
Cl(7) C(32) 1.76(4) ? . .
Cl(8) C(34) 1.85(5) ? . .
O(1) N(1) 1.21(5) ? . .
O(2) N(1) 1.16(5) ? . .
O(3) C(4) 1.22(6) ? . .
O(4) N(2) 1.21(4) ? . .
O(5) N(2) 1.17(4) ? . .
O(6) C(22) 1.23(6) ? . .
N(1) C(1) 1.44(5) ? . .
N(2) C(19) 1.62(4) ? . .
C(1) C(2) 1.55(5) ? . .
C(1) C(6) 1.57(5) ? . .
C(2) C(3) 1.58(5) ? . .
C(2) C(7) 1.55(4) ? . .
C(3) C(4) 1.59(6) ? . .
C(4) C(5) 1.48(7) ? . .
C(5) C(6) 1.45(6) ? . .
C(6) C(13) 1.48(4) ? . .
C(7) C(8) 1.42(4) ? . .
C(7) C(12) 1.37(5) ? . .
C(8) C(9) 1.40(4) ? . .
C(9) C(10) 1.26(5) ? . .
C(10) C(11) 1.40(5) ? . .
C(11) C(12) 1.38(6) ? . .
C(13) C(14) 1.40(5) ? . .
C(13) C(18) 1.47(5) ? . .
C(14) C(15) 1.48(5) ? . .
C(15) C(16) 1.30(6) ? . .
C(16) C(17) 1.40(5) ? . .
C(17) C(18) 1.29(5) ? . .
C(19) C(20) 1.53(4) ? . .
C(19) C(24) 1.51(3) ? . .
C(20) C(21) 1.54(5) ? . .
C(20) C(25) 1.46(5) ? . .
C(21) C(22) 1.58(6) ? . .
C(22) C(23) 1.56(5) ? . .
C(23) C(24) 1.58(4) ? . .
C(24) C(31) 1.54(4) ? . .
C(25) C(26) 1.31(6) ? . .
C(25) C(30) 1.43(6) ? . .
C(26) C(27) 1.42(5) ? . .
C(27) C(28) 1.31(5) ? . .
C(28) C(29) 1.45(5) ? . .
C(29) C(30) 1.44(6) ? . .
C(31) C(32) 1.45(5) ? . .
C(31) C(36) 1.40(5) ? . .
C(32) C(33) 1.39(6) ? . .
C(33) C(34) 1.31(6) ? . .
C(34) C(35) 1.43(6) ? . .
C(35) C(36) 1.38(6) ? . .

loop_
_geom_contact_atom_site_label_1
_geom_contact_atom_site_label_2
_geom_contact_distance
_geom_contact_publ_flag
_geom_contact_site_symmetry_1
_geom_contact_site_symmetry_2
Cl(2) C(21) 3.56(3) ? . 55502
Cl(3) Cl(7) 3.543(16) ? . .
Cl(3) O(3) 3.03(3) ? . 54501
Cl(4) O(1) 3.38(3) ? . 45501
Cl(5) O(6) 3.20(3) ? . 56501
Cl(6) C(13) 3.59(3) ? . 54602
Cl(7) Cl(3) 3.543(16) ? . .
Cl(8) C(10) 3.49(4) ? . .
Cl(8) C(11) 3.58(5) ? . .
Cl(8) C(20) 3.38(4) ? . 65501
Cl(8) C(21) 3.24(4) ? . 65501
Cl(8) C(25) 3.60(3) ? . 65501
O(1) Cl(4) 3.38(3) ? . 65501
O(1) C(27) 3.50(5) ? . 65501
O(2) C(27) 3.32(4) ? . 65501
O(2) C(33) 3.39(5) ? . .
O(3) Cl(3) 3.03(3) ? . 56501
O(3) C(5) 3.10(5) ? . 65602
O(3) C(6) 3.52(4) ? . 65602
O(4) C(23) 3.37(4) ? . 55502
O(4) C(36) 3.39(5) ? . 55502
O(5) O(6) 3.41(4) ? . 56501
O(6) Cl(5) 3.20(3) ? . 54501
O(6) O(5) 3.41(4) ? . 54501
O(6) N(2) 3.55(4) ? . 54501
N(2) O(6) 3.55(4) ? . 56501
C(5) O(3) 3.10(5) ? . 64602
C(6) O(3) 3.52(4) ? . 64602
C(10) Cl(8) 3.49(4) ? . .
C(11) Cl(8) 3.58(5) ? . .
C(13) Cl(6) 3.59(3) ? . 55602
C(20) Cl(8) 3.38(4) ? . 45501
C(21) Cl(2) 3.56(3) ? . 54502
C(21) Cl(8) 3.24(4) ? . 45501
C(23) O(4) 3.37(4) ? . 54502
C(25) Cl(8) 3.60(3) ? . 45501
C(27) O(1) 3.50(5) ? . 45501
C(27) O(2) 3.32(4) ? . 45501
C(33) O(2) 3.39(5) ? . .
C(36) O(4) 3.39(5) ? . 54502

loop_
_geom_torsion_atom_site_label_1
_geom_torsion_atom_site_label_2
_geom_torsion_atom_site_label_3
_geom_torsion_atom_site_label_4
_geom_torsion
_geom_torsion_publ_flag
_geom_torsion_site_symmetry_1
_geom_torsion_site_symmetry_2
_geom_torsion_site_symmetry_3
_geom_torsion_site_symmetry_4
O(1) N(1) C(1) C(2) 73(4) ? . . . .
O(1) N(1) C(1) C(6) -55(4) ? . . . .
O(2) N(1) C(1) C(2) -95(5) ? . . . .
O(2) N(1) C(1) C(6) 136(4) ? . . . .
O(4) N(2) C(19) C(20) -37(3) ? . . . .
O(4) N(2) C(19) C(24) 93(3) ? . . . .
O(5) N(2) C(19) C(20) 137(3) ? . . . .
O(5) N(2) C(19) C(24) -92(3) ? . . . .
N(1) C(1) C(2) C(3) -64(4) ? . . . .
N(1) C(1) C(2) C(7) 52(4) ? . . . .
N(1) C(1) C(6) C(5) 87(4) ? . . . .
N(1) C(1) C(6) C(13) -152(3) ? . . . .
C(2) C(1) C(6) C(5) -45(4) ? . . . .
C(2) C(1) C(6) C(13) 77(3) ? . . . .
C(6) C(1) C(2) C(3) 63(4) ? . . . .
C(6) C(1) C(2) C(7) 179(2) ? . . . .
C(1) C(2) C(3) C(4) -55(4) ? . . . .
C(1) C(2) C(7) C(8) 93(3) ? . . . .
C(1) C(2) C(7) C(12) -92(4) ? . . . .
C(3) C(2) C(7) C(8) -147(3) ? . . . .
C(3) C(2) C(7) C(12) 28(5) ? . . . .
C(7) C(2) C(3) C(4) -171(3) ? . . . .
C(2) C(3) C(4) O(3) -133(3) ? . . . .
C(2) C(3) C(4) C(5) 36(5) ? . . . .
O(3) C(4) C(5) C(6) 145(4) ? . . . .
C(3) C(4) C(5) C(6) -24(6) ? . . . .
C(4) C(5) C(6) C(1) 26(5) ? . . . .
C(4) C(5) C(6) C(13) -94(4) ? . . . .
C(1) C(6) C(13) C(14) 81(4) ? . . . .
C(1) C(6) C(13) C(18) -96(3) ? . . . .
C(5) C(6) C(13) C(14) -155(3) ? . . . .
C(5) C(6) C(13) C(18) 28(4) ? . . . .
C(2) C(7) C(8) Cl(1) -6(4) ? . . . .
C(2) C(7) C(8) C(9) 170(3) ? . . . .
C(2) C(7) C(12) C(11) -170(4) ? . . . .
C(8) C(7) C(12) C(11) 6(6) ? . . . .
C(12) C(7) C(8) Cl(1) 178(3) ? . . . .
C(12) C(7) C(8) C(9) -6(5) ? . . . .
Cl(1) C(8) C(9) C(10) -177(3) ? . . . .
C(7) C(8) C(9) C(10) 6(6) ? . . . .
C(8) C(9) C(10) Cl(2) -179(2) ? . . . .
C(8) C(9) C(10) C(11) -6(6) ? . . . .
Cl(2) C(10) C(11) C(12) 179(2) ? . . . .
C(9) C(10) C(11) C(12) 5(6) ? . . . .
C(10) C(11) C(12) C(7) -6(7) ? . . . .
C(6) C(13) C(14) Cl(3) 2(3) ? . . . .
C(6) C(13) C(14) C(15) 176(3) ? . . . .
C(6) C(13) C(18) C(17) -176(3) ? . . . .
C(14) C(13) C(18) C(17) 7(4) ? . . . .
C(18) C(13) C(14) Cl(3) 180(2) ? . . . .
C(18) C(13) C(14) C(15) -6(5) ? . . . .
Cl(3) C(14) C(15) C(16) 175(2) ? . . . .
C(13) C(14) C(15) C(16) 1(4) ? . . . .
C(14) C(15) C(16) Cl(4) 179.1(19) ? . . . .
C(14) C(15) C(16) C(17) 4(5) ? . . . .
Cl(4) C(16) C(17) C(18) -178(2) ? . . . .
C(15) C(16) C(17) C(18) -3(5) ? . . . .
C(16) C(17) C(18) C(13) -3(4) ? . . . .
N(2) C(19) C(20) C(21) 75(3) ? . . . .
N(2) C(19) C(20) C(25) -153(3) ? . . . .
N(2) C(19) C(24) C(23) -74(2) ? . . . .
N(2) C(19) C(24) C(31) 53(2) ? . . . .
C(20) C(19) C(24) C(23) 57(3) ? . . . .
C(20) C(19) C(24) C(31) -176(2) ? . . . .
C(24) C(19) C(20) C(21) -53(3) ? . . . .
C(24) C(19) C(20) C(25) 80(3) ? . . . .
C(19) C(20) C(21) C(22) 43(4) ? . . . .
C(19) C(20) C(25) C(26) 79(4) ? . . . .
C(19) C(20) C(25) C(30) -87(4) ? . . . .
C(21) C(20) C(25) C(26) -150(3) ? . . . .
C(21) C(20) C(25) C(30) 44(4) ? . . . .
C(25) C(20) C(21) C(22) -87(4) ? . . . .
C(20) C(21) C(22) O(6) 139(4) ? . . . .
C(20) C(21) C(22) C(23) -42(4) ? . . . .
O(6) C(22) C(23) C(24) -137(3) ? . . . .
C(21) C(22) C(23) C(24) 44(4) ? . . . .
C(22) C(23) C(24) C(19) -49(3) ? . . . .
C(22) C(23) C(24) C(31) -178(3) ? . . . .
C(19) C(24) C(31) C(32) 82(4) ? . . . .
C(19) C(24) C(31) C(36) -94(4) ? . . . .
C(23) C(24) C(31) C(32) -148(3) ? . . . .
C(23) C(24) C(31) C(36) 35(4) ? . . . .
C(20) C(25) C(26) Cl(5) 2(4) ? . . . .
C(20) C(25) C(26) C(27) 179(2) ? . . . .
C(20) C(25) C(30) C(29) -172(3) ? . . . .
C(26) C(25) C(30) C(29) 22(5) ? . . . .
C(30) C(25) C(26) Cl(5) 168(3) ? . . . .
C(30) C(25) C(26) C(27) -14(5) ? . . . .
Cl(5) C(26) C(27) C(28) -179.0(16) ? . . . .
C(25) C(26) C(27) C(28) 4(5) ? . . . .
C(26) C(27) C(28) Cl(6) 179(2) ? . . . .
C(26) C(27) C(28) C(29) 2(4) ? . . . .
Cl(6) C(28) C(29) C(30) -172(2) ? . . . .
C(27) C(28) C(29) C(30) 4(5) ? . . . .
C(28) C(29) C(30) C(25) -17(5) ? . . . .
C(24) C(31) C(32) Cl(7) 6(5) ? . . . .
C(24) C(31) C(32) C(33) -177(4) ? . . . .
C(24) C(31) C(36) C(35) 178(3) ? . . . .
C(32) C(31) C(36) C(35) 2(5) ? . . . .
C(36) C(31) C(32) Cl(7) -177(3) ? . . . .
C(36) C(31) C(32) C(33) -0(6) ? . . . .
Cl(7) C(32) C(33) C(34) 175(4) ? . . . .
C(31) C(32) C(33) C(34) -2(5) ? . . . .
C(32) C(33) C(34) Cl(8) 177(3) ? . . . .
C(32) C(33) C(34) C(35) 2(6) ? . . . .
Cl(8) C(34) C(35) C(36) -175(3) ? . . . .
C(33) C(34) C(35) C(36) -1(7) ? . . . .
C(34) C(35) C(36) C(31) -1(5) ? . . . .
